data_2203193
loop_
_publ_author_name
'Schaefer, Michael'
'Kurowski, Daniel'
'Pfitzner, Arno'
'N\"ather, Christian'
'Bensch, Wolfgang'

_publ_section_title
;
 [Tris(2-aminoethyl)amine]manganese(II) heptasulfidotetraantimony(III)
 hemihydrate
;
_journal_issue 2
_journal_name_full 'Acta Crystallographica Section E'
_journal_page_first m183
_journal_page_last m185
_journal_paper_doi 10.1107/S1600536803027983
_journal_volume 60
_journal_year 2004
_chemical_formula_iupac '[Mn (C4 H13 N3)2] [Sb4 S7], 0.5H2 0'
_chemical_formula_moiety 'Mn C8 H26 N6 2+, Sb4 S7 2-, 0.5H2 O'
_chemical_formula_sum 'C8 H27 Mn N6 O0.5 S7 Sb4'
_chemical_formula_weight 980.71
_chemical_name_systematic
;[tris(2-aminoethyl)amine]manganese(II) tetraantimony heptasulfide
 hemihydrate,
[Mn(dien)~2~][Sb~4~S~7~].0.5H~2~0
;
_space_group_IT_number 14
_symmetry_cell_setting monoclinic
_symmetry_space_group_name_Hall '-P 2ybc'
_symmetry_space_group_name_H-M 'P 1 21/c 1'
_atom_sites_solution_hydrogens geom
_atom_sites_solution_primary direct
_atom_sites_solution_secondary difmap
_audit_creation_method SHELXL-97
_cell_angle_alpha 90.00
_cell_angle_beta 91.88(3)
_cell_angle_gamma 90.00
_cell_formula_units_Z 4
_cell_length_a 9.7216(19)
_cell_length_b 16.113(3)
_cell_length_c 17.339(4)
_cell_measurement_reflns_used 8000
_cell_measurement_temperature 293(2)
_cell_measurement_theta_max 28
_cell_measurement_theta_min 2.5
_cell_volume 2714.6(10)
_computing_cell_refinement IPDS
_computing_data_collection 'IPDS (Stoe & Cie, 1998)'
_computing_data_reduction IPDS
_computing_molecular_graphics 'DIAMOND (Crystal Impact, 1999)'
_computing_publication_material 'CIFTAB in SHELXL97'
_computing_structure_refinement 'SHELXL97 (Sheldrick, 1997)'
_computing_structure_solution 'SHELXS97 (Sheldrick, 1997)'
_diffrn_ambient_temperature 293(2)
_diffrn_measured_fraction_theta_full 0.994
_diffrn_measured_fraction_theta_max 0.994
_diffrn_measurement_device_type 'Stoe IPDS'
_diffrn_measurement_method \f
_diffrn_radiation_monochromator graphite
_diffrn_radiation_source 'fine-focus sealed tube'
_diffrn_radiation_type MoK\a
_diffrn_radiation_wavelength 0.71073
_diffrn_reflns_av_R_equivalents 0.0324
_diffrn_reflns_av_sigmaI/netI 0.0184
_diffrn_reflns_limit_h_max 12
_diffrn_reflns_limit_h_min -12
_diffrn_reflns_limit_k_max 21
_diffrn_reflns_limit_k_min -21
_diffrn_reflns_limit_l_max 22
_diffrn_reflns_limit_l_min -22
_diffrn_reflns_number 31130
_diffrn_reflns_theta_full 28.01
_diffrn_reflns_theta_max 28.01
_diffrn_reflns_theta_min 2.45
_diffrn_standards_decay_% 0
_diffrn_standards_interval_count 0
_diffrn_standards_number 0
_exptl_absorpt_coefficient_mu 4.931
_exptl_absorpt_correction_T_max 0.609
_exptl_absorpt_correction_T_min 0.390
_exptl_absorpt_correction_type numerical
_exptl_absorpt_process_details '[X-SHAPE (Stoe & Cie, 1998)and X-RED (Stoe & Cie, 1998)]'
_exptl_crystal_colour Yellow
_exptl_crystal_density_diffrn 2.400
_exptl_crystal_density_method 'not measured'
_exptl_crystal_description Polyhedra
_exptl_crystal_F_000 1844
_exptl_crystal_size_max 0.2
_exptl_crystal_size_mid 0.2
_exptl_crystal_size_min 0.1
_refine_diff_density_max 1.254
_refine_diff_density_min -1.115
_refine_ls_extinction_coef 0.00169(13)
_refine_ls_extinction_expression Fc^*^=kFc[1+0.001xFc^2^\l^3^/sin(2\q)]^-1/4^
_refine_ls_extinction_method SHELXL97
_refine_ls_goodness_of_fit_ref 1.045
_refine_ls_hydrogen_treatment constr
_refine_ls_matrix_type full
_refine_ls_number_parameters 245
_refine_ls_number_reflns 6508
_refine_ls_number_restraints 0
_refine_ls_restrained_S_all 1.045
_refine_ls_R_factor_all 0.0327
_refine_ls_R_factor_gt 0.0281
_refine_ls_shift/su_max 0.001
_refine_ls_shift/su_mean 0.000
_refine_ls_structure_factor_coef Fsqd
_refine_ls_weighting_details 'calc w = 1/[\s^2^(Fo^2^)+(0.0547P)^2^+3.6221P] where P = (Fo^2^+2Fc^2^)/3'
_refine_ls_weighting_scheme calc
_refine_ls_wR_factor_gt 0.0810
_refine_ls_wR_factor_ref 0.0832
_reflns_number_gt 5824
_reflns_number_total 6508
_reflns_threshold_expression I>2\s(I)
_cod_data_source_file hg6011.cif
_cod_data_source_block I
_cod_original_cell_volume 2714.6(9)
_cod_original_sg_symbol_H-M 'P 21/c'
_cod_database_code 2203193
_cod_database_fobs_code 2203193

loop_
_symmetry_equiv_pos_as_xyz
'x, y, z'
'-x, y+1/2, -z+1/2'
'-x, -y, -z'
'x, -y-1/2, z-1/2'

loop_
_atom_site_label
_atom_site_fract_x
_atom_site_fract_y
_atom_site_fract_z
_atom_site_U_iso_or_equiv
_atom_site_adp_type
_atom_site_calc_flag
_atom_site_refinement_flags
_atom_site_occupancy
_atom_site_type_symbol
Mn 0.60094(6) 0.72629(4) 0.49237(3) 0.02702(13) Uani d . 1 Mn
Sb1 -0.02292(2) 0.878909(15) 0.743886(14) 0.02171(8) Uani d . 1 Sb
Sb2 0.00953(2) 0.640658(15) 0.760134(14) 0.02201(8) Uani d . 1 Sb
Sb3 0.33220(3) 0.523731(15) 0.776720(15) 0.02592(8) Uani d . 1 Sb
Sb4 0.70681(3) 0.484698(16) 0.756691(16) 0.02626(8) Uani d . 1 Sb
S1 0.06567(10) 0.97071(6) 0.64786(5) 0.02589(19) Uani d . 1 S
S2 -0.26679(9) 0.87910(6) 0.70261(7) 0.0300(2) Uani d . 1 S
S3 0.02577(10) 0.75440(6) 0.66536(6) 0.02764(19) Uani d . 1 S
S4 -0.24192(10) 0.63188(6) 0.73701(7) 0.0330(2) Uani d . 1 S
S5 0.10328(11) 0.54262(6) 0.67292(5) 0.02722(19) Uani d . 1 S
S6 0.47357(10) 0.51326(7) 0.66700(6) 0.0279(2) Uani d . 1 S
S7 0.55817(11) 0.48663(8) 0.86381(6) 0.0338(2) Uani d . 1 S
N1 0.3699(4) 0.7394(2) 0.4727(2) 0.0344(8) Uani d . 1 N
H1N1 0.3476 0.7942 0.4724 0.041 Uiso calc R 1 H
N2 0.5209(4) 0.7268(2) 0.61302(19) 0.0323(7) Uani d . 1 N
H1N2 0.5443 0.6789 0.6367 0.039 Uiso calc R 1 H
H2N2 0.5605 0.7687 0.6400 0.039 Uiso calc R 1 H
N3 0.5700(5) 0.7161(3) 0.3595(2) 0.0440(10) Uani d . 1 N
H1N3 0.6272 0.7515 0.3363 0.053 Uiso calc R 1 H
H2N3 0.5900 0.6643 0.3441 0.053 Uiso calc R 1 H
N4 0.8302(4) 0.7126(3) 0.5034(2) 0.0353(8) Uani d . 1 N
H1N4 0.8562 0.7178 0.5540 0.042 Uiso calc R 1 H
N5 0.6752(5) 0.8591(3) 0.4887(3) 0.0484(11) Uani d . 1 N
H1N5 0.6410 0.8839 0.4457 0.058 Uiso calc R 1 H
H2N5 0.6445 0.8869 0.5297 0.058 Uiso calc R 1 H
N6 0.6385(4) 0.5839(2) 0.5000(2) 0.0404(9) Uani d . 1 N
H1N6 0.5885 0.5624 0.5379 0.049 Uiso calc R 1 H
H2N6 0.6109 0.5599 0.4553 0.049 Uiso calc R 1 H
C1 0.3070(4) 0.6994(4) 0.5388(3) 0.0421(11) Uani d . 1 C
H1A 0.3238 0.6401 0.5376 0.051 Uiso calc R 1 H
H1B 0.2083 0.7085 0.5367 0.051 Uiso calc R 1 H
C2 0.3700(5) 0.7366(3) 0.6128(3) 0.0387(10) Uani d . 1 C
H2A 0.3466 0.7950 0.6158 0.046 Uiso calc R 1 H
H2B 0.3335 0.7087 0.6572 0.046 Uiso calc R 1 H
C3 0.3309(5) 0.7030(4) 0.3969(3) 0.0484(12) Uani d . 1 C
H3A 0.2363 0.7172 0.3830 0.058 Uiso calc R 1 H
H3B 0.3384 0.6430 0.3993 0.058 Uiso calc R 1 H
C4 0.4253(6) 0.7364(3) 0.3369(3) 0.0501(13) Uani d . 1 C
H4A 0.4018 0.7119 0.2871 0.060 Uiso calc R 1 H
H4B 0.4143 0.7960 0.3327 0.060 Uiso calc R 1 H
C5 0.8881(6) 0.7827(4) 0.4606(3) 0.0508(13) Uani d . 1 C
H5A 0.8657 0.7767 0.4060 0.061 Uiso calc R 1 H
H5B 0.9875 0.7832 0.4676 0.061 Uiso calc R 1 H
C6 0.8302(6) 0.8619(4) 0.4894(3) 0.0551(15) Uani d . 1 C
H6A 0.8597 0.9074 0.4572 0.066 Uiso calc R 1 H
H6B 0.8651 0.8721 0.5416 0.066 Uiso calc R 1 H
C7 0.8704(6) 0.6294(4) 0.4768(3) 0.0524(13) Uani d . 1 C
H7A 0.9672 0.6199 0.4890 0.063 Uiso calc R 1 H
H7B 0.8560 0.6253 0.4213 0.063 Uiso calc R 1 H
C8 0.7857(6) 0.5659(3) 0.5157(3) 0.0505(13) Uani d . 1 C
H8A 0.8077 0.5110 0.4966 0.061 Uiso calc R 1 H
H8B 0.8057 0.5669 0.5709 0.061 Uiso calc R 1 H
O 0.2287(9) 0.9120(4) 0.4739(4) 0.0513(19) Uani d P 0.50 O

loop_
_atom_site_aniso_label
_atom_site_aniso_U_11
_atom_site_aniso_U_22
_atom_site_aniso_U_33
_atom_site_aniso_U_12
_atom_site_aniso_U_13
_atom_site_aniso_U_23
Mn 0.0255(3) 0.0309(3) 0.0247(3) -0.0044(2) 0.0019(2) 0.0010(2)
Sb1 0.01879(12) 0.02100(13) 0.02533(13) -0.00158(8) 0.00089(9) 0.00326(8)
Sb2 0.01717(12) 0.02230(13) 0.02644(13) 0.00324(8) -0.00115(9) -0.00453(9)
Sb3 0.02609(14) 0.01968(13) 0.03232(14) -0.00045(9) 0.00612(10) -0.00277(9)
Sb4 0.02345(14) 0.02348(14) 0.03193(14) 0.00115(9) 0.00196(10) -0.00429(9)
S1 0.0288(5) 0.0228(4) 0.0261(4) -0.0084(3) 0.0013(4) 0.0024(3)
S2 0.0163(4) 0.0249(4) 0.0490(6) -0.0016(3) 0.0031(4) -0.0140(4)
S3 0.0301(5) 0.0190(4) 0.0344(5) 0.0039(3) 0.0097(4) 0.0003(3)
S4 0.0166(4) 0.0280(5) 0.0541(6) 0.0013(3) -0.0018(4) 0.0122(4)
S5 0.0348(5) 0.0206(4) 0.0264(4) 0.0085(4) 0.0032(4) -0.0002(3)
S6 0.0203(4) 0.0389(5) 0.0246(4) -0.0053(4) 0.0017(3) 0.0040(4)
S7 0.0218(5) 0.0524(7) 0.0271(5) -0.0061(4) -0.0007(4) 0.0058(4)
N1 0.0334(18) 0.040(2) 0.0293(17) 0.0078(15) -0.0049(14) -0.0066(14)
N2 0.0289(17) 0.042(2) 0.0261(15) -0.0044(15) -0.0011(13) -0.0004(14)
N3 0.057(3) 0.050(2) 0.0258(17) -0.004(2) 0.0060(17) -0.0025(16)
N4 0.0315(18) 0.043(2) 0.0313(17) -0.0065(16) 0.0030(14) 0.0007(15)
N5 0.065(3) 0.031(2) 0.049(2) -0.0066(19) -0.008(2) 0.0079(17)
N6 0.055(2) 0.033(2) 0.0336(18) -0.0110(18) 0.0054(17) -0.0027(15)
C1 0.023(2) 0.065(3) 0.039(2) -0.004(2) 0.0020(17) -0.010(2)
C2 0.030(2) 0.056(3) 0.0300(19) 0.001(2) 0.0044(16) -0.0071(19)
C3 0.040(3) 0.069(4) 0.036(2) 0.006(2) -0.013(2) -0.010(2)
C4 0.074(4) 0.049(3) 0.027(2) 0.008(3) -0.010(2) 0.0030(19)
C5 0.040(3) 0.068(4) 0.045(3) -0.019(3) 0.008(2) 0.012(3)
C6 0.070(4) 0.048(3) 0.047(3) -0.031(3) -0.001(3) 0.013(2)
C7 0.042(3) 0.057(3) 0.059(3) 0.006(2) 0.012(2) -0.012(3)
C8 0.067(3) 0.038(3) 0.047(3) 0.012(2) 0.001(2) -0.004(2)
O 0.088(6) 0.039(4) 0.027(3) 0.024(4) 0.012(3) -0.013(3)

loop_
_atom_type_symbol
_atom_type_description
_atom_type_scat_dispersion_real
_atom_type_scat_dispersion_imag
_atom_type_scat_source
C C 0.0033 0.0016 'International Tables Vol C Tables 4.2.6.8 and 6.1.1.4'
H H 0.0000 0.0000 'International Tables Vol C Tables 4.2.6.8 and 6.1.1.4'
N N 0.0061 0.0033 'International Tables Vol C Tables 4.2.6.8 and 6.1.1.4'
S S 0.1246 0.1234 'International Tables Vol C Tables 4.2.6.8 and 6.1.1.4'
Mn Mn 0.3368 0.7283 'International Tables Vol C Tables 4.2.6.8 and 6.1.1.4'
Sb Sb -0.5866 1.5461 'International Tables Vol C Tables 4.2.6.8 and 6.1.1.4'
O O 0.0106 0.0060 'International Tables Vol C Tables 4.2.6.8 and 6.1.1.4'

loop_
_geom_angle_atom_site_label_1
_geom_angle_atom_site_label_2
_geom_angle_atom_site_label_3
_geom_angle_site_symmetry_1
_geom_angle_site_symmetry_3
_geom_angle
_geom_angle_publ_flag
N4 Mn N2 . . 107.09(13) y
N4 Mn N5 . . 77.15(16) y
N2 Mn N5 . . 98.22(16) y
N4 Mn N1 . . 176.26(13) y
N2 Mn N1 . . 76.64(13) y
N5 Mn N1 . . 102.89(16) y
N4 Mn N3 . . 100.00(15) y
N2 Mn N3 . . 152.13(15) y
N5 Mn N3 . . 93.99(16) y
N1 Mn N3 . . 76.26(15) y
N4 Mn N6 . . 75.19(15) y
N2 Mn N6 . . 90.53(14) y
N5 Mn N6 . . 152.33(17) y
N1 Mn N6 . . 104.66(15) y
N3 Mn N6 . . 90.12(15) y
S1 Sb1 S2 . . 99.30(4) y
S1 Sb1 S3 . . 92.19(4) y
S2 Sb1 S3 . . 92.35(4) y
S5 Sb2 S4 . . 104.82(4) y
S5 Sb2 S3 . . 92.03(4) y
S4 Sb2 S3 . . 91.09(4) y
S6 Sb3 S2 . 2_546 102.04(4) n
S6 Sb3 S7 . . 87.18(4) y
S2 Sb3 S7 2_546 . 85.27(4) n
S6 Sb3 S5 . . 87.83(4) y
S2 Sb3 S5 2_546 . 89.59(3) n
S7 Sb3 S5 . . 171.94(3) y
S7 Sb4 S4 . 1_655 103.10(4) n
S7 Sb4 S1 . 2_646 91.63(4) n
S4 Sb4 S1 1_655 2_646 89.99(3) n
S7 Sb4 S6 . . 85.92(4) y
S4 Sb4 S6 1_655 . 85.80(3) n
S1 Sb4 S6 2_646 . 174.53(3) n
Sb1 S1 Sb4 . 2_656 86.13(3) n
Sb3 S2 Sb1 2_556 . 102.23(3) n
Sb2 S3 Sb1 . . 102.56(4) y
Sb4 S4 Sb2 1_455 . 103.76(4) n
Sb2 S5 Sb3 . . 88.68(3) y
Sb3 S6 Sb4 . . 92.68(4) y
Sb4 S7 Sb3 . . 94.02(4) y
C1 N1 C3 . . 114.8(4) n
C1 N1 Mn . . 106.2(3) n
C3 N1 Mn . . 108.7(3) n
C1 N1 H1N1 . . 109.0 n
C3 N1 H1N1 . . 109.0 n
Mn N1 H1N1 . . 109.0 n
C2 N2 Mn . . 111.8(2) n
C2 N2 H1N2 . . 109.3 n
Mn N2 H1N2 . . 109.3 n
C2 N2 H2N2 . . 109.3 n
Mn N2 H2N2 . . 109.3 n
H1N2 N2 H2N2 . . 107.9 n
C4 N3 Mn . . 109.7(3) n
C4 N3 H1N3 . . 109.7 n
Mn N3 H1N3 . . 109.7 n
C4 N3 H2N3 . . 109.7 n
Mn N3 H2N3 . . 109.7 n
H1N3 N3 H2N3 . . 108.2 n
C5 N4 C7 . . 115.5(4) n
C5 N4 Mn . . 106.1(3) n
C7 N4 Mn . . 109.6(3) n
C5 N4 H1N4 . . 108.5 n
C7 N4 H1N4 . . 108.5 n
Mn N4 H1N4 . . 108.5 n
C6 N5 Mn . . 110.4(3) n
C6 N5 H1N5 . . 109.6 n
Mn N5 H1N5 . . 109.6 n
C6 N5 H2N5 . . 109.6 n
Mn N5 H2N5 . . 109.6 n
H1N5 N5 H2N5 . . 108.1 n
C8 N6 Mn . . 110.8(3) n
C8 N6 H1N6 . . 109.5 n
Mn N6 H1N6 . . 109.5 n
C8 N6 H2N6 . . 109.5 n
Mn N6 H2N6 . . 109.5 n
H1N6 N6 H2N6 . . 108.1 n
N1 C1 C2 . . 108.5(4) n
N1 C1 H1A . . 110.0 n
C2 C1 H1A . . 110.0 n
N1 C1 H1B . . 110.0 n
C2 C1 H1B . . 110.0 n
H1A C1 H1B . . 108.4 n
N2 C2 C1 . . 109.4(4) n
N2 C2 H2A . . 109.8 n
C1 C2 H2A . . 109.8 n
N2 C2 H2B . . 109.8 n
C1 C2 H2B . . 109.8 n
H2A C2 H2B . . 108.2 n
N1 C3 C4 . . 109.1(4) n
N1 C3 H3A . . 109.9 n
C4 C3 H3A . . 109.9 n
N1 C3 H3B . . 109.9 n
C4 C3 H3B . . 109.9 n
H3A C3 H3B . . 108.3 n
N3 C4 C3 . . 109.5(4) n
N3 C4 H4A . . 109.8 n
C3 C4 H4A . . 109.8 n
N3 C4 H4B . . 109.8 n
C3 C4 H4B . . 109.8 n
H4A C4 H4B . . 108.2 n
N4 C5 C6 . . 109.5(4) n
N4 C5 H5A . . 109.8 n
C6 C5 H5A . . 109.8 n
N4 C5 H5B . . 109.8 n
C6 C5 H5B . . 109.8 n
H5A C5 H5B . . 108.2 n
C5 C6 N5 . . 111.1(4) n
C5 C6 H6A . . 109.4 n
N5 C6 H6A . . 109.4 n
C5 C6 H6B . . 109.4 n
N5 C6 H6B . . 109.4 n
H6A C6 H6B . . 108.0 n
N4 C7 C8 . . 109.1(4) n
N4 C7 H7A . . 109.9 n
C8 C7 H7A . . 109.9 n
N4 C7 H7B . . 109.9 n
C8 C7 H7B . . 109.9 n
H7A C7 H7B . . 108.3 n
N6 C8 C7 . . 109.1(4) n
N6 C8 H8A . . 109.9 n
C7 C8 H8A . . 109.9 n
N6 C8 H8B . . 109.9 n
C7 C8 H8B . . 109.9 n
H8A C8 H8B . . 108.3 n

loop_
_geom_bond_atom_site_label_1
_geom_bond_atom_site_label_2
_geom_bond_site_symmetry_2
_geom_bond_distance
_geom_bond_publ_flag
Mn N4 . 2.241(4) y
Mn N2 . 2.256(4) y
Mn N5 . 2.259(4) y
Mn N1 . 2.270(4) y
Mn N3 . 2.320(4) y
Mn N6 . 2.326(4) y
Sb1 S1 . 2.4076(10) y
Sb1 S2 . 2.4539(11) y
Sb1 S3 . 2.4790(10) y
Sb2 S5 . 2.3883(10) y
Sb2 S4 . 2.4682(11) y
Sb2 S3 . 2.4701(10) y
Sb3 S6 . 2.3893(12) y
Sb3 S2 2_546 2.4451(11) y
Sb3 S7 . 2.6917(13) y
Sb3 S5 . 2.8322(13) y
Sb4 S7 . 2.3907(13) y
Sb4 S4 1_655 2.4495(11) y
Sb4 S1 2_646 2.7279(13) y
Sb4 S6 . 2.7459(13) y
S1 Sb4 2_656 2.7279(13) y
S2 Sb3 2_556 2.4451(11) y
S4 Sb4 1_455 2.4495(11) y
N1 C1 . 1.466(6) n
N1 C3 . 1.479(5) n
N1 H1N1 . 0.9100 n
N2 C2 . 1.475(6) n
N2 H1N2 . 0.9000 n
N2 H2N2 . 0.9000 n
N3 C4 . 1.484(7) n
N3 H1N3 . 0.9000 n
N3 H2N3 . 0.9000 n
N4 C5 . 1.473(6) n
N4 C7 . 1.476(7) n
N4 H1N4 . 0.9100 n
N5 C6 . 1.507(8) n
N5 H1N5 . 0.9000 n
N5 H2N5 . 0.9000 n
N6 C8 . 1.477(7) n
N6 H1N6 . 0.9000 n
N6 H2N6 . 0.9000 n
C1 C2 . 1.526(6) n
C1 H1A . 0.9700 n
C1 H1B . 0.9700 n
C2 H2A . 0.9700 n
C2 H2B . 0.9700 n
C3 C4 . 1.507(8) n
C3 H3A . 0.9700 n
C3 H3B . 0.9700 n
C4 H4A . 0.9700 n
C4 H4B . 0.9700 n
C5 C6 . 1.487(9) n
C5 H5A . 0.9700 n
C5 H5B . 0.9700 n
C6 H6A . 0.9700 n
C6 H6B . 0.9700 n
C7 C8 . 1.489(8) n
C7 H7A . 0.9700 n
C7 H7B . 0.9700 n
C8 H8A . 0.9700 n
C8 H8B . 0.9700 n
